data_4519135
loop_
_publ_author_name
'Liu, Ting-Ting'
'Yan, Zhi-Ping'
'Hu, Jia-Jun'
'Yuan, Li'
'Luo, Xu-Feng'
'Tu, Zhen-Long'
'Zheng, You-Xuan'

_publ_section_title
;
 Chiral Thermally Activated Delayed Fluorescence Emitters-Based Efficient
 Circularly Polarized Organic Light-Emitting Diodes Featuring Low
 Efficiency Roll-Off.
;
_journal_issue 47
_journal_name_full 'ACS applied materials &amp; interfaces'
_journal_page_first 56413
_journal_page_last 56419
_journal_paper_doi 10.1021/acsami.1c16223
_journal_volume 13
_journal_year 2021
_chemical_formula_sum 'C72 N2 O6 S2'
_chemical_formula_weight 1052.86
_space_group_crystal_system orthorhombic
_space_group_IT_number 20
_space_group_name_Hall 'C 2c 2'
_space_group_name_H-M_alt 'C 2 2 21'
_atom_sites_solution_hydrogens mixed
_audit_creation_method SHELXL-2018/3
_cell_angle_alpha 90
_cell_angle_beta 90
_cell_angle_gamma 90
_cell_formula_units_Z 8
_cell_length_a 20.0550(8)
_cell_length_b 12.6443(5)
_cell_length_c 52.3185(19)
_cell_measurement_reflns_used 9888
_cell_measurement_temperature 190(2)
_cell_measurement_theta_max 40.57
_cell_measurement_theta_min 3.60
_cell_volume 13267.0(9)
_computing_cell_refinement 'APEX 3'
_computing_data_collection 'APEX 3'
_computing_data_reduction 'APEX 3'
_computing_molecular_graphics SHELXTL
_computing_publication_material SHELXTL
_computing_structure_refinement 'SHELXL-2018/3 (Sheldrick, 2018)'
_computing_structure_solution 'SHELXT 2014/5 (Sheldrick, 2014)'
_diffrn_ambient_temperature 190(2)
_diffrn_detector_area_resol_mean 4K
_diffrn_measured_fraction_theta_full 0.998
_diffrn_measured_fraction_theta_max 0.997
_diffrn_measurement_device_type 'Bruker D8 with TXS'
_diffrn_measurement_method CCD
_diffrn_radiation_type GaK\a
_diffrn_radiation_wavelength 1.34139
_diffrn_reflns_av_R_equivalents 0.0691
_diffrn_reflns_av_unetI/netI 0.0768
_diffrn_reflns_Laue_measured_fraction_full 0.998
_diffrn_reflns_Laue_measured_fraction_max 0.997
_diffrn_reflns_limit_h_max 23
_diffrn_reflns_limit_h_min -24
_diffrn_reflns_limit_k_max 15
_diffrn_reflns_limit_k_min -15
_diffrn_reflns_limit_l_max 60
_diffrn_reflns_limit_l_min -63
_diffrn_reflns_number 48536
_diffrn_reflns_point_group_measured_fraction_full 0.995
_diffrn_reflns_point_group_measured_fraction_max 0.994
_diffrn_reflns_theta_full 53.594
_diffrn_reflns_theta_max 53.916
_diffrn_reflns_theta_min 3.595
_exptl_absorpt_coefficient_mu 0.728
_exptl_absorpt_correction_T_max 0.7506
_exptl_absorpt_correction_T_min 0.6777
_exptl_absorpt_correction_type multi-scan
_exptl_crystal_colour yellow
_exptl_crystal_density_diffrn 1.054
_exptl_crystal_description block
_exptl_crystal_F_000 4208
_exptl_crystal_size_max 0.100
_exptl_crystal_size_mid 0.100
_exptl_crystal_size_min 0.100
_refine_diff_density_max 0.511
_refine_diff_density_min -0.381
_refine_diff_density_rms 0.069
_refine_ls_abs_structure_details
;
 Refined as an inversion twin.
;
_refine_ls_abs_structure_Flack 0.01(5)
_refine_ls_extinction_method none
_refine_ls_goodness_of_fit_ref 1.047
_refine_ls_hydrogen_treatment constr
_refine_ls_matrix_type full
_refine_ls_number_parameters 740
_refine_ls_number_reflns 12076
_refine_ls_number_restraints 299
_refine_ls_restrained_S_all 1.119
_refine_ls_R_factor_all 0.1280
_refine_ls_R_factor_gt 0.0817
_refine_ls_shift/su_max 0.023
_refine_ls_shift/su_mean 0.001
_refine_ls_structure_factor_coef Fsqd
_refine_ls_weighting_details 'w=1/[\s^2^(Fo^2^)+(0.1564P)^2^] where P=(Fo^2^+2Fc^2^)/3'
_refine_ls_weighting_scheme calc
_refine_ls_wR_factor_gt 0.2250
_refine_ls_wR_factor_ref 0.2570
_reflns_Friedel_coverage 0.830
_reflns_Friedel_fraction_full 0.992
_reflns_Friedel_fraction_max 0.990
_reflns_number_gt 7220
_reflns_number_total 12076
_reflns_threshold_expression 'I > 2\s(I)'
_cod_data_source_file am1c16223_si_002.cif
_cod_data_source_block 1111_a
_cod_database_code 4519135
_shelx_shelxl_version_number 2018/3
_shelx_space_group_comment
;
The symmetry employed for this shelxl refinement is uniquely defined
by the following loop, which should always be used as a source of
symmetry information in preference to the above space-group names.
They are only intended as comments.
;
_shelx_estimated_absorpt_t_min 0.931
_shelx_estimated_absorpt_t_max 0.931
_platon_squeeze_void_probe_radius 1.20

loop_
_space_group_symop_operation_xyz
'x, y, z'
'-x, -y, z+1/2'
'x, -y, -z'
'-x, y, -z+1/2'
'x+1/2, y+1/2, z'
'-x+1/2, -y+1/2, z+1/2'
'x+1/2, -y+1/2, -z'
'-x+1/2, y+1/2, -z+1/2'

loop_
_atom_site_label
_atom_site_type_symbol
_atom_site_fract_x
_atom_site_fract_y
_atom_site_fract_z
_atom_site_U_iso_or_equiv
_atom_site_adp_type
_atom_site_occupancy
_atom_site_site_symmetry_order
_atom_site_calc_flag
_atom_site_refinement_flags_posn
_atom_site_refinement_flags_adp
_atom_site_refinement_flags_occupancy
_atom_site_disorder_assembly
_atom_site_disorder_group
C1 C 1.2196(5) 0.0047(10) 0.0474(3) 0.116(3) Uani 1 1 d . U . . .
C2 C 1.2055(6) -0.1300(11) 0.0808(2) 0.122(3) Uani 1 1 d . U . . .
C3 C 1.1579(6) -0.1665(10) 0.0387(3) 0.113(3) Uani 1 1 d . U . . .
C4 C 1.1723(4) -0.0776(7) 0.05682(18) 0.0767(18) Uani 1 1 d . U . . .
C5 C 1.1066(4) -0.0231(6) 0.06345(16) 0.0662(16) Uani 1 1 d . U . . .
C6 C 1.0834(4) -0.0211(7) 0.08916(16) 0.0690(17) Uani 1 1 d . U . . .
C7 C 1.0252(4) 0.0304(7) 0.09629(15) 0.0652(16) Uani 1 1 d . U . . .
C8 C 0.9884(4) 0.0798(6) 0.07678(13) 0.0553(16) Uani 1 1 d . U . . .
C9 C 0.9120(4) 0.1721(7) 0.05429(12) 0.0566(18) Uani 1 1 d . . . . .
C10 C 0.8577(4) 0.2329(9) 0.04660(15) 0.079(3) Uani 1 1 d . . . . .
C11 C 0.8544(4) 0.2621(10) 0.02095(15) 0.084(3) Uani 1 1 d . . . . .
C12 C 0.9035(4) 0.2260(8) 0.00302(14) 0.0723(18) Uani 1 1 d . U . . .
C13 C 0.9556(3) 0.1644(7) 0.01120(12) 0.0616(16) Uani 1 1 d . U . . .
C14 C 0.9608(3) 0.1380(6) 0.03677(12) 0.0549(16) Uani 1 1 d . U . . .
C15 C 1.0101(3) 0.0781(6) 0.05155(12) 0.0489(16) Uani 1 1 d . . . . .
C16 C 1.0685(4) 0.0282(6) 0.04488(14) 0.0587(18) Uani 1 1 d . . . . .
C17 C 0.8936(5) 0.2638(9) -0.02500(15) 0.088(2) Uani 1 1 d . U . . .
C18 C 0.8919(7) 0.3897(11) -0.0258(2) 0.114(3) Uani 1 1 d . U . . .
C19 C 0.8319(5) 0.2256(13) -0.03581(19) 0.115(3) Uani 1 1 d . U . . .
C20 C 0.9542(5) 0.2279(9) -0.04181(15) 0.087(3) Uani 1 1 d . U . . .
C21 C 1.0947(5) 0.4390(11) 0.1602(2) 0.106(2) Uani 1 1 d . U . . .
C22 C 1.0635(5) 0.4264(11) 0.1845(2) 0.108(2) Uani 1 1 d . U . . .
C23 C 0.9963(5) 0.3832(10) 0.18592(18) 0.097(2) Uani 1 1 d . U . . .
C24 C 0.9645(4) 0.3551(7) 0.16385(15) 0.0756(19) Uani 1 1 d . U . . .
C25 C 0.9958(4) 0.3680(7) 0.13999(15) 0.0723(16) Uani 1 1 d . U . . .
C26 C 1.0580(5) 0.4111(9) 0.13804(17) 0.091(2) Uani 1 1 d . U . . .
C27 C 0.9019(4) 0.2282(6) 0.11866(12) 0.0557(16) Uani 1 1 d . U . . .
C28 C 0.8906(3) 0.1493(6) 0.10089(11) 0.0524(17) Uani 1 1 d . . . . .
C29 C 0.8368(4) 0.0790(6) 0.10437(13) 0.0592(19) Uani 1 1 d . . . . .
C30 C 0.7941(3) 0.0923(6) 0.12528(13) 0.0540(18) Uani 1 1 d . . . . .
C31 C 0.8095(3) 0.1636(6) 0.14440(12) 0.0515(17) Uani 1 1 d . . . . .
C32 C 0.8645(3) 0.2315(6) 0.14188(12) 0.0513(17) Uani 1 1 d . . . . .
C33 C 0.8196(4) -0.1002(7) 0.09714(14) 0.064(2) Uani 1 1 d . . . . .
C34 C 0.8769(5) -0.1537(8) 0.10360(16) 0.079(2) Uani 1 1 d . . . . .
C35 C 0.8701(5) -0.2551(9) 0.11437(19) 0.090(3) Uani 1 1 d . . . . .
C36 C 0.8055(6) -0.2994(8) 0.11771(19) 0.088(3) Uani 1 1 d . . . . .
C37 C 0.7954(7) -0.4024(9) 0.1321(3) 0.126(4) Uani 1 1 d . . . . .
C38 C 0.7434(7) -0.3857(12) 0.1539(3) 0.131(5) Uani 1 1 d . . . . .
C39 C 0.6777(7) -0.3282(12) 0.1443(3) 0.138(5) Uani 1 1 d . . . . .
C40 C 0.6819(5) -0.2921(8) 0.1163(2) 0.095(3) Uani 1 1 d . . . . .
C41 C 0.7506(5) -0.2428(8) 0.11076(17) 0.078(2) Uani 1 1 d . . . . .
C42 C 0.7556(4) -0.1407(7) 0.09956(14) 0.064(2) Uani 1 1 d . . . . .
C43 C 0.6991(4) -0.0723(6) 0.09330(13) 0.0595(19) Uani 1 1 d . . . . .
C44 C 0.6941(4) 0.0220(6) 0.10771(13) 0.060(2) Uani 1 1 d . . . . .
C45 C 0.6473(4) 0.0970(7) 0.10406(15) 0.066(2) Uani 1 1 d . . . . .
C46 C 0.6026(5) 0.0831(8) 0.08383(18) 0.081(2) Uani 1 1 d . . . . .
C47 C 0.6055(5) -0.0057(8) 0.06843(15) 0.074(2) Uani 1 1 d . . . . .
C48 C 0.5559(6) -0.0124(10) 0.0462(2) 0.103(3) Uani 1 1 d . . . . .
C49 C 0.6263(7) -0.1684(11) 0.03002(19) 0.116(4) Uani 1 1 d . . . . .
C50 C 0.5562(6) -0.1236(11) 0.0329(2) 0.118(4) Uani 1 1 d . . . . .
C51 C 0.6594(5) -0.1860(9) 0.05707(16) 0.092(3) Uani 1 1 d . . . . .
C52 C 0.6532(4) -0.0853(7) 0.07343(14) 0.066(2) Uani 1 1 d . . . . .
C53 C 0.7108(3) 0.2331(6) 0.16830(12) 0.0513(17) Uani 1 1 d . . . . .
C54 C 0.6915(4) 0.3195(8) 0.15415(14) 0.0683(19) Uani 1 1 d . U . . .
C55 C 0.6321(4) 0.3693(9) 0.16039(16) 0.083(2) Uani 1 1 d . U . . .
C56 C 0.5930(5) 0.3380(11) 0.18176(18) 0.098(2) Uani 1 1 d . U . . .
C57 C 0.5279(6) 0.3902(14) 0.1888(3) 0.136(3) Uani 1 1 d . U . . .
C58 C 0.5250(9) 0.4992(17) 0.1809(4) 0.187(5) Uani 1 1 d . U . . .
C59 C 0.4937(8) 0.3592(16) 0.2105(3) 0.175(5) Uani 1 1 d . U . . .
C60 C 0.4807(7) 0.3708(18) 0.1624(4) 0.182(5) Uani 1 1 d . U . . .
C61 C 0.6131(4) 0.2482(9) 0.19522(15) 0.084(2) Uani 1 1 d . U . . .
C62 C 0.6720(3) 0.1956(7) 0.18896(12) 0.0574(19) Uani 1 1 d . . . . .
C63 C 0.7057(4) 0.1056(7) 0.19906(12) 0.0644(19) Uani 1 1 d . U . . .
C64 C 0.6927(5) 0.0355(9) 0.21941(15) 0.081(2) Uani 1 1 d . U . . .
C65 C 0.7319(6) -0.0509(10) 0.22360(19) 0.102(2) Uani 1 1 d . U . . .
C66 C 0.7156(7) -0.1303(13) 0.2461(2) 0.135(3) Uani 1 1 d . U . . .
C67 C 0.7527(9) -0.0853(15) 0.2697(2) 0.166(4) Uani 1 1 d . U . . .
C68 C 0.6438(8) -0.1275(15) 0.2525(3) 0.173(5) Uani 1 1 d . U . . .
C69 C 0.7507(12) -0.2335(15) 0.2420(3) 0.184(5) Uani 1 1 d . U . . .
C70 C 0.7885(6) -0.0698(9) 0.2077(2) 0.103(3) Uani 1 1 d . . . . .
C71 C 0.8042(4) 0.0015(8) 0.18765(18) 0.080(2) Uani 1 1 d . . . . .
C72 C 0.7630(4) 0.0876(7) 0.18402(12) 0.0577(19) Uani 1 1 d . . . . .
N1 N 0.7675(3) 0.1685(5) 0.16612(9) 0.0518(14) Uani 1 1 d . . . . .
N2 N 0.9290(3) 0.1356(5) 0.07859(10) 0.0546(15) Uani 1 1 d . . . . .
O1 O 0.8402(3) 0.3979(5) 0.16880(12) 0.0884(19) Uani 1 1 d . . . . .
O2 O 0.8855(3) 0.2440(5) 0.19058(9) 0.0871(19) Uani 1 1 d . . . . .
O3 O 1.0055(3) 0.3048(6) 0.09448(11) 0.097(2) Uani 1 1 d . U . . .
O4 O 0.9112(3) 0.4198(5) 0.10435(12) 0.0921(18) Uani 1 1 d . U . . .
O5 O 0.7389(2) 0.0322(4) 0.12893(8) 0.0617(14) Uani 1 1 d . . . . .
O6 O 0.8273(3) 0.0031(4) 0.08657(8) 0.0635(14) Uani 1 1 d . . . . .
S1 S 0.88301(10) 0.31025(16) 0.16863(3) 0.0610(5) Uani 1 1 d . . . . .
S2 S 0.95548(11) 0.33591(17) 0.11127(3) 0.0668(6) Uani 1 1 d . U . . .

loop_
_atom_site_aniso_label
_atom_site_aniso_U_11
_atom_site_aniso_U_22
_atom_site_aniso_U_33
_atom_site_aniso_U_23
_atom_site_aniso_U_13
_atom_site_aniso_U_12
C1 0.058(5) 0.108(7) 0.183(9) 0.006(7) 0.032(6) -0.002(5)
C2 0.105(7) 0.135(8) 0.126(7) 0.011(6) -0.006(6) 0.041(7)
C3 0.088(6) 0.099(7) 0.154(8) -0.044(6) 0.013(6) 0.008(6)
C4 0.058(4) 0.074(4) 0.098(4) -0.004(3) 0.012(3) 0.009(3)
C5 0.052(3) 0.065(4) 0.081(4) -0.007(3) 0.006(3) 0.000(3)
C6 0.058(3) 0.072(4) 0.077(4) 0.000(3) 0.005(3) -0.004(3)
C7 0.058(3) 0.072(4) 0.066(3) 0.001(3) 0.005(3) -0.005(3)
C8 0.048(4) 0.061(4) 0.057(3) 0.000(3) 0.009(3) -0.006(3)
C9 0.051(4) 0.077(5) 0.041(3) -0.010(3) 0.010(3) -0.009(4)
C10 0.049(4) 0.124(8) 0.063(5) -0.010(5) 0.002(4) 0.018(5)
C11 0.059(5) 0.142(9) 0.051(4) -0.005(5) 0.003(4) 0.014(5)
C12 0.057(3) 0.111(5) 0.049(3) -0.011(3) 0.004(3) 0.008(4)
C13 0.046(3) 0.090(4) 0.049(3) -0.012(3) 0.008(3) -0.002(3)
C14 0.040(3) 0.078(4) 0.047(3) -0.012(3) 0.009(3) -0.004(3)
C15 0.042(4) 0.057(4) 0.048(4) -0.002(3) 0.013(3) -0.007(3)
C16 0.050(4) 0.063(5) 0.062(4) -0.004(4) 0.007(3) 0.002(4)
C17 0.076(4) 0.136(5) 0.051(3) -0.007(4) 0.005(3) 0.009(4)
C18 0.123(7) 0.136(6) 0.083(6) 0.001(6) 0.000(6) 0.035(7)
C19 0.077(5) 0.195(9) 0.073(5) -0.010(6) -0.011(4) -0.003(6)
C20 0.081(5) 0.132(7) 0.049(4) -0.001(4) 0.008(4) 0.022(6)
C21 0.093(5) 0.137(5) 0.087(4) -0.016(4) 0.005(4) -0.048(5)
C22 0.094(4) 0.143(6) 0.088(4) -0.017(4) 0.002(4) -0.055(5)
C23 0.086(4) 0.129(5) 0.075(4) -0.016(4) 0.005(4) -0.049(4)
C24 0.070(4) 0.094(4) 0.063(3) -0.010(3) 0.011(3) -0.035(4)
C25 0.070(3) 0.086(4) 0.061(3) -0.009(3) 0.009(3) -0.029(3)
C26 0.079(4) 0.115(5) 0.079(4) -0.012(4) 0.011(3) -0.042(4)
C27 0.052(3) 0.065(4) 0.050(3) -0.008(3) 0.012(3) -0.017(3)
C28 0.046(4) 0.069(4) 0.042(3) -0.007(3) 0.016(3) -0.008(4)
C29 0.059(4) 0.065(5) 0.054(4) -0.011(3) 0.016(3) -0.019(4)
C30 0.049(4) 0.064(4) 0.048(4) -0.012(3) 0.014(3) -0.014(4)
C31 0.046(4) 0.061(4) 0.047(3) -0.005(3) 0.012(3) -0.011(4)
C32 0.043(4) 0.066(4) 0.045(3) -0.006(3) 0.009(3) -0.005(3)
C33 0.074(6) 0.062(5) 0.056(4) -0.015(4) 0.007(4) -0.013(4)
C34 0.069(5) 0.095(7) 0.072(5) -0.029(5) 0.004(4) -0.002(6)
C35 0.081(7) 0.097(8) 0.092(6) -0.019(6) 0.011(5) 0.010(6)
C36 0.094(7) 0.075(6) 0.095(7) -0.008(5) 0.016(6) 0.005(6)
C37 0.150(12) 0.077(7) 0.151(11) 0.011(7) 0.025(9) 0.006(8)
C38 0.126(10) 0.130(11) 0.138(10) 0.028(8) 0.034(9) 0.017(9)
C39 0.138(11) 0.137(11) 0.141(10) 0.068(9) 0.030(9) -0.012(10)
C40 0.098(7) 0.078(6) 0.110(7) 0.009(5) 0.024(6) -0.026(6)
C41 0.081(6) 0.069(6) 0.083(6) -0.006(5) 0.011(5) -0.012(5)
C42 0.064(5) 0.069(5) 0.058(4) -0.015(4) 0.009(4) -0.010(4)
C43 0.065(5) 0.064(5) 0.049(4) -0.004(3) 0.008(4) -0.015(4)
C44 0.060(5) 0.068(5) 0.053(4) -0.003(4) 0.003(4) -0.022(4)
C45 0.053(4) 0.076(5) 0.070(5) -0.001(4) 0.000(4) -0.014(4)
C46 0.077(6) 0.077(6) 0.088(6) 0.007(5) 0.007(5) -0.010(5)
C47 0.077(6) 0.086(6) 0.060(4) 0.003(4) -0.007(4) -0.027(5)
C48 0.102(8) 0.116(9) 0.092(7) 0.003(6) -0.028(6) -0.025(7)
C49 0.132(10) 0.140(10) 0.077(6) -0.035(7) -0.017(6) -0.033(9)
C50 0.103(9) 0.136(10) 0.115(8) -0.030(8) -0.037(7) -0.018(8)
C51 0.102(7) 0.103(7) 0.070(5) -0.039(5) -0.011(5) -0.015(6)
C52 0.065(5) 0.073(5) 0.060(4) -0.015(4) 0.007(4) -0.024(5)
C53 0.046(4) 0.072(5) 0.036(3) -0.011(3) 0.007(3) -0.006(4)
C54 0.056(4) 0.093(5) 0.056(4) 0.000(4) 0.002(3) 0.010(4)
C55 0.060(4) 0.121(5) 0.069(4) 0.002(4) 0.004(3) 0.017(4)
C56 0.062(4) 0.148(5) 0.086(4) 0.010(4) 0.013(3) 0.025(4)
C57 0.092(5) 0.181(6) 0.135(5) 0.018(5) 0.033(4) 0.052(5)
C58 0.175(10) 0.171(8) 0.216(12) 0.012(8) 0.070(9) 0.061(9)
C59 0.138(9) 0.214(11) 0.173(9) 0.019(9) 0.085(7) 0.069(9)
C60 0.101(8) 0.249(12) 0.195(9) -0.003(10) -0.017(7) 0.061(9)
C61 0.050(4) 0.143(6) 0.058(4) 0.002(4) 0.011(3) 0.018(4)
C62 0.048(4) 0.087(5) 0.037(3) -0.002(3) 0.002(3) -0.008(4)
C63 0.060(4) 0.096(5) 0.037(3) 0.005(3) 0.005(3) -0.014(4)
C64 0.077(4) 0.114(5) 0.053(3) 0.022(3) -0.003(3) -0.025(4)
C65 0.101(5) 0.132(6) 0.074(4) 0.040(4) -0.004(4) -0.017(5)
C66 0.140(6) 0.164(6) 0.102(5) 0.062(5) 0.008(5) -0.005(6)
C67 0.201(10) 0.205(10) 0.090(6) 0.063(7) 0.002(7) -0.016(10)
C68 0.150(7) 0.210(11) 0.160(9) 0.098(9) 0.039(7) -0.022(9)
C69 0.234(12) 0.156(8) 0.161(10) 0.063(8) 0.027(10) 0.008(9)
C70 0.099(7) 0.109(8) 0.102(7) 0.049(6) 0.008(6) 0.005(7)
C71 0.070(5) 0.081(6) 0.090(6) 0.012(5) 0.012(5) 0.001(5)
C72 0.053(4) 0.074(5) 0.046(4) 0.002(4) 0.003(3) -0.006(4)
N1 0.051(3) 0.067(4) 0.037(3) -0.002(3) 0.011(2) -0.008(3)
N2 0.042(3) 0.074(4) 0.048(3) -0.011(3) 0.017(3) -0.006(3)
O1 0.073(4) 0.086(4) 0.106(5) -0.032(4) 0.013(3) -0.002(4)
O2 0.102(4) 0.113(5) 0.047(3) 0.000(3) 0.009(3) -0.045(4)
O3 0.089(4) 0.123(5) 0.079(3) -0.032(3) 0.048(3) -0.047(4)
O4 0.100(4) 0.087(4) 0.090(4) 0.016(3) -0.018(3) -0.019(3)
O5 0.054(3) 0.081(4) 0.050(3) -0.012(2) 0.013(2) -0.028(3)
O6 0.063(3) 0.081(4) 0.047(2) -0.021(2) 0.017(2) -0.021(3)
S1 0.0603(11) 0.0708(12) 0.0518(9) -0.0133(9) 0.0124(8) -0.0148(10)
S2 0.0710(12) 0.0778(13) 0.0514(9) -0.0035(9) 0.0150(9) -0.0243(11)

loop_
_atom_type_symbol
_atom_type_description
_atom_type_scat_dispersion_real
_atom_type_scat_dispersion_imag
_atom_type_scat_source
C C 0.0137 0.0067 'International Tables Vol C Tables 4.2.6.8 and 6.1.1.4'
N N 0.0241 0.0134 'International Tables Vol C Tables 4.2.6.8 and 6.1.1.4'
O O 0.0389 0.0241 'International Tables Vol C Tables 4.2.6.8 and 6.1.1.4'
S S 0.2925 0.4295 'International Tables Vol C Tables 4.2.6.8 and 6.1.1.4'

loop_
_geom_angle_atom_site_label_1
_geom_angle_atom_site_label_2
_geom_angle_atom_site_label_3
_geom_angle
_geom_angle_site_symmetry_1
_geom_angle_site_symmetry_3
_geom_angle_publ_flag
C1 C4 C3 115.9(9) . . ?
C1 C4 C5 108.0(8) . . ?
C3 C4 C5 108.4(8) . . ?
C1 C4 C2 106.8(9) . . ?
C3 C4 C2 105.7(10) . . ?
C5 C4 C2 112.1(8) . . ?
C16 C5 C6 118.0(7) . . ?
C16 C5 C4 121.6(7) . . ?
C6 C5 C4 120.3(8) . . ?
C7 C6 C5 122.5(8) . . ?
C6 C7 C8 117.0(7) . . ?
N2 C8 C15 109.9(6) . . ?
N2 C8 C7 128.8(6) . . ?
C15 C8 C7 121.2(7) . . ?
C10 C9 N2 129.6(6) . . ?
C10 C9 C14 121.6(6) . . ?
N2 C9 C14 108.8(7) . . ?
C9 C10 C11 117.5(7) . . ?
C10 C11 C12 120.9(8) . . ?
C13 C12 C11 119.9(7) . . ?
C13 C12 C17 124.5(7) . . ?
C11 C12 C17 115.6(8) . . ?
C12 C13 C14 119.8(6) . . ?
C13 C14 C9 120.2(7) . . ?
C13 C14 C15 133.4(6) . . ?
C9 C14 C15 106.5(6) . . ?
C16 C15 C8 121.0(7) . . ?
C16 C15 C14 132.6(6) . . ?
C8 C15 C14 106.4(6) . . ?
C15 C16 C5 120.2(7) . . ?
C19 C17 C12 112.1(9) . . ?
C19 C17 C20 110.4(8) . . ?
C12 C17 C20 110.0(8) . . ?
C19 C17 C18 107.7(11) . . ?
C12 C17 C18 109.5(8) . . ?
C20 C17 C18 107.0(9) . . ?
C26 C21 C22 118.3(9) . . ?
C21 C22 C23 119.5(9) . . ?
C24 C23 C22 119.2(8) . . ?
C23 C24 C25 120.7(8) . . ?
C23 C24 S1 113.6(6) . . ?
C25 C24 S1 125.6(6) . . ?
C26 C25 C24 121.4(8) . . ?
C26 C25 S2 116.7(6) . . ?
C24 C25 S2 121.8(6) . . ?
C25 C26 C21 120.8(8) . . ?
C28 C27 C32 120.5(6) . . ?
C28 C27 S2 120.4(5) . . ?
C32 C27 S2 118.7(5) . . ?
C27 C28 N2 123.8(6) . . ?
C27 C28 C29 119.6(6) . . ?
N2 C28 C29 116.6(6) . . ?
O6 C29 C30 122.6(6) . . ?
O6 C29 C28 117.9(6) . . ?
C30 C29 C28 119.5(6) . . ?
O5 C30 C31 116.5(6) . . ?
O5 C30 C29 122.8(6) . . ?
C31 C30 C29 120.5(6) . . ?
C30 C31 C32 120.4(6) . . ?
C30 C31 N1 118.4(6) . . ?
C32 C31 N1 121.1(6) . . ?
C31 C32 C27 118.3(6) . . ?
C31 C32 S1 115.9(5) . . ?
C27 C32 S1 125.7(5) . . ?
C34 C33 C42 124.7(8) . . ?
C34 C33 O6 117.1(8) . . ?
C42 C33 O6 118.2(8) . . ?
C33 C34 C35 117.7(9) . . ?
C34 C35 C36 119.8(9) . . ?
C41 C36 C35 119.7(9) . . ?
C41 C36 C37 118.4(10) . . ?
C35 C36 C37 121.4(11) . . ?
C36 C37 C38 109.6(10) . . ?
C37 C38 C39 112.7(11) . . ?
C40 C39 C38 113.0(11) . . ?
C39 C40 C41 110.3(10) . . ?
C36 C41 C42 122.1(9) . . ?
C36 C41 C40 117.4(9) . . ?
C42 C41 C40 120.5(9) . . ?
C33 C42 C41 115.9(8) . . ?
C33 C42 C43 118.5(8) . . ?
C41 C42 C43 125.2(8) . . ?
C52 C43 C44 116.7(8) . . ?
C52 C43 C42 127.3(7) . . ?
C44 C43 C42 115.7(7) . . ?
C45 C44 C43 124.5(7) . . ?
C45 C44 O5 118.8(7) . . ?
C43 C44 O5 116.4(7) . . ?
C44 C45 C46 117.7(8) . . ?
C47 C46 C45 121.1(9) . . ?
C46 C47 C52 120.0(8) . . ?
C46 C47 C48 117.3(10) . . ?
C52 C47 C48 122.7(9) . . ?
C47 C48 C50 112.6(10) . . ?
C50 C49 C51 110.7(9) . . ?
C49 C50 C48 112.4(9) . . ?
C52 C51 C49 110.3(9) . . ?
C43 C52 C47 119.9(7) . . ?
C43 C52 C51 117.2(8) . . ?
C47 C52 C51 122.8(8) . . ?
C54 C53 N1 130.3(6) . . ?
C54 C53 C62 121.5(7) . . ?
N1 C53 C62 108.2(6) . . ?
C53 C54 C55 118.4(7) . . ?
C54 C55 C56 122.2(9) . . ?
C61 C56 C55 117.7(8) . . ?
C61 C56 C57 118.8(10) . . ?
C55 C56 C57 123.2(11) . . ?
C59 C57 C58 119.1(15) . . ?
C59 C57 C56 120.4(13) . . ?
C58 C57 C56 112.6(13) . . ?
C59 C57 C60 110.6(14) . . ?
C58 C57 C60 83.2(14) . . ?
C56 C57 C60 102.8(11) . . ?
C62 C61 C56 120.9(8) . . ?
C61 C62 C53 119.1(8) . . ?
C61 C62 C63 134.1(7) . . ?
C53 C62 C63 106.9(6) . . ?
C64 C63 C72 118.1(8) . . ?
C64 C63 C62 134.0(7) . . ?
C72 C63 C62 107.9(6) . . ?
C65 C64 C63 121.3(9) . . ?
C64 C65 C70 119.9(9) . . ?
C64 C65 C66 120.6(11) . . ?
C70 C65 C66 119.4(11) . . ?
C68 C66 C69 120.7(16) . . ?
C68 C66 C67 106.1(14) . . ?
C69 C66 C67 102.0(14) . . ?
C68 C66 C65 110.8(12) . . ?
C69 C66 C65 110.5(12) . . ?
C67 C66 C65 105.1(12) . . ?
C71 C70 C65 120.0(10) . . ?
C72 C71 C70 118.1(8) . . ?
C71 C72 N1 129.5(7) . . ?
C71 C72 C63 122.5(7) . . ?
N1 C72 C63 108.0(7) . . ?
C72 N1 C53 108.8(5) . . ?
C72 N1 C31 123.2(6) . . ?
C53 N1 C31 124.9(6) . . ?
C8 N2 C9 108.4(5) . . ?
C8 N2 C28 126.0(6) . . ?
C9 N2 C28 125.6(6) . . ?
C30 O5 C44 116.9(5) . . ?
C29 O6 C33 113.5(5) . . ?
O1 S1 O2 118.8(4) . . ?
O1 S1 C24 108.5(4) . . ?
O2 S1 C24 105.9(4) . . ?
O1 S1 C32 108.9(4) . . ?
O2 S1 C32 108.5(4) . . ?
C24 S1 C32 105.5(4) . . ?
O3 S2 O4 119.9(5) . . ?
O3 S2 C25 105.9(4) . . ?
O4 S2 C25 109.3(4) . . ?
O3 S2 C27 110.9(4) . . ?
O4 S2 C27 104.4(4) . . ?
C25 S2 C27 105.7(4) . . ?

loop_
_geom_bond_atom_site_label_1
_geom_bond_atom_site_label_2
_geom_bond_distance
_geom_bond_site_symmetry_2
_geom_bond_publ_flag
C1 C4 1.493(14) . ?
C2 C4 1.565(15) . ?
C3 C4 1.497(14) . ?
C4 C5 1.526(11) . ?
C5 C16 1.396(11) . ?
C5 C6 1.424(11) . ?
C6 C7 1.387(11) . ?
C7 C8 1.406(11) . ?
C8 N2 1.389(9) . ?
C8 C15 1.390(9) . ?
C9 C10 1.392(11) . ?
C9 N2 1.394(9) . ?
C9 C14 1.409(9) . ?
C10 C11 1.393(12) . ?
C11 C12 1.435(11) . ?
C12 C13 1.372(11) . ?
C12 C17 1.554(12) . ?
C13 C14 1.383(10) . ?
C14 C15 1.465(10) . ?
C15 C16 1.376(10) . ?
C17 C19 1.444(15) . ?
C17 C20 1.566(13) . ?
C17 C18 1.594(17) . ?
C21 C26 1.419(13) . ?
C21 C22 1.426(14) . ?
C22 C23 1.455(13) . ?
C23 C24 1.367(12) . ?
C24 C25 1.407(11) . ?
C24 S1 1.747(8) . ?
C25 C26 1.364(12) . ?
C25 S2 1.754(8) . ?
C27 C28 1.382(9) . ?
C27 C32 1.428(9) . ?
C27 S2 1.778(7) . ?
C28 N2 1.408(8) . ?
C28 C29 1.411(10) . ?
C29 O6 1.350(8) . ?
C29 C30 1.399(9) . ?
C30 O5 1.357(8) . ?
C30 C31 1.382(10) . ?
C31 C32 1.404(9) . ?
C31 N1 1.416(8) . ?
C32 S1 1.757(7) . ?
C33 C34 1.376(12) . ?
C33 C42 1.388(11) . ?
C33 O6 1.427(10) . ?
C34 C35 1.407(14) . ?
C35 C36 1.423(14) . ?
C36 C41 1.362(14) . ?
C36 C37 1.517(16) . ?
C37 C38 1.560(18) . ?
C38 C39 1.587(18) . ?
C39 C40 1.540(16) . ?
C40 C41 1.540(13) . ?
C41 C42 1.421(13) . ?
C42 C43 1.462(11) . ?
C43 C52 1.399(11) . ?
C43 C44 1.414(11) . ?
C44 C45 1.349(11) . ?
C44 O5 1.434(9) . ?
C45 C46 1.398(12) . ?
C46 C47 1.383(13) . ?
C47 C52 1.413(13) . ?
C47 C48 1.532(13) . ?
C48 C50 1.570(17) . ?
C49 C50 1.522(18) . ?
C49 C51 1.580(14) . ?
C51 C52 1.540(12) . ?
C53 C54 1.376(11) . ?
C53 N1 1.404(9) . ?
C53 C62 1.414(9) . ?
C54 C55 1.386(11) . ?
C55 C56 1.421(13) . ?
C56 C61 1.395(15) . ?
C56 C57 1.509(15) . ?
C57 C59 1.384(19) . ?
C57 C58 1.44(2) . ?
C57 C60 1.69(2) . ?
C61 C62 1.394(11) . ?
C62 C63 1.426(11) . ?
C63 C64 1.409(11) . ?
C63 C72 1.412(10) . ?
C64 C65 1.364(15) . ?
C65 C70 1.426(15) . ?
C65 C66 1.580(15) . ?
C66 C68 1.479(19) . ?
C66 C69 1.50(2) . ?
C66 C67 1.55(2) . ?
C70 C71 1.420(13) . ?
C71 C72 1.379(12) . ?
C72 N1 1.389(9) . ?
O1 S1 1.402(7) . ?
O2 S1 1.422(6) . ?
O3 S2 1.390(6) . ?
O4 S2 1.430(7) . ?

loop_
_geom_torsion_atom_site_label_1
_geom_torsion_atom_site_label_2
_geom_torsion_atom_site_label_3
_geom_torsion_atom_site_label_4
_geom_torsion
_geom_torsion_site_symmetry_1
_geom_torsion_site_symmetry_2
_geom_torsion_site_symmetry_3
_geom_torsion_site_symmetry_4
_geom_torsion_publ_flag
C1 C4 C5 C16 62.9(11) . . . . ?
C3 C4 C5 C16 -63.4(11) . . . . ?
C2 C4 C5 C16 -179.7(9) . . . . ?
C1 C4 C5 C6 -115.5(10) . . . . ?
C3 C4 C5 C6 118.2(10) . . . . ?
C2 C4 C5 C6 1.9(12) . . . . ?
C16 C5 C6 C7 -0.7(12) . . . . ?
C4 C5 C6 C7 177.8(8) . . . . ?
C5 C6 C7 C8 1.3(12) . . . . ?
C6 C7 C8 N2 179.7(7) . . . . ?
C6 C7 C8 C15 -0.9(11) . . . . ?
N2 C9 C10 C11 177.3(9) . . . . ?
C14 C9 C10 C11 -2.0(13) . . . . ?
C9 C10 C11 C12 3.0(15) . . . . ?
C10 C11 C12 C13 -1.8(15) . . . . ?
C10 C11 C12 C17 179.6(10) . . . . ?
C11 C12 C13 C14 -0.6(13) . . . . ?
C17 C12 C13 C14 177.9(9) . . . . ?
C12 C13 C14 C9 1.6(12) . . . . ?
C12 C13 C14 C15 -177.7(8) . . . . ?
C10 C9 C14 C13 -0.3(12) . . . . ?
N2 C9 C14 C13 -179.8(7) . . . . ?
C10 C9 C14 C15 179.2(7) . . . . ?
N2 C9 C14 C15 -0.3(8) . . . . ?
N2 C8 C15 C16 179.3(6) . . . . ?
C7 C8 C15 C16 -0.2(11) . . . . ?
N2 C8 C15 C14 0.6(8) . . . . ?
C7 C8 C15 C14 -179.0(7) . . . . ?
C13 C14 C15 C16 0.7(14) . . . . ?
C9 C14 C15 C16 -178.7(8) . . . . ?
C13 C14 C15 C8 179.2(8) . . . . ?
C9 C14 C15 C8 -0.2(8) . . . . ?
C8 C15 C16 C5 1.0(11) . . . . ?
C14 C15 C16 C5 179.3(8) . . . . ?
C6 C5 C16 C15 -0.5(11) . . . . ?
C4 C5 C16 C15 -179.0(7) . . . . ?
C13 C12 C17 C19 119.2(11) . . . . ?
C11 C12 C17 C19 -62.3(13) . . . . ?
C13 C12 C17 C20 -4.1(14) . . . . ?
C11 C12 C17 C20 174.5(9) . . . . ?
C13 C12 C17 C18 -121.3(11) . . . . ?
C11 C12 C17 C18 57.2(12) . . . . ?
C26 C21 C22 C23 2(2) . . . . ?
C21 C22 C23 C24 0(2) . . . . ?
C22 C23 C24 C25 -0.3(18) . . . . ?
C22 C23 C24 S1 -177.2(10) . . . . ?
C23 C24 C25 C26 -1.5(16) . . . . ?
S1 C24 C25 C26 175.0(9) . . . . ?
C23 C24 C25 S2 -178.3(9) . . . . ?
S1 C24 C25 S2 -1.8(13) . . . . ?
C24 C25 C26 C21 3.5(17) . . . . ?
S2 C25 C26 C21 -179.5(9) . . . . ?
C22 C21 C26 C25 -3.6(19) . . . . ?
C32 C27 C28 N2 -174.6(7) . . . . ?
S2 C27 C28 N2 13.2(11) . . . . ?
C32 C27 C28 C29 7.3(11) . . . . ?
S2 C27 C28 C29 -164.9(6) . . . . ?
C27 C28 C29 O6 179.8(7) . . . . ?
N2 C28 C29 O6 1.6(11) . . . . ?
C27 C28 C29 C30 2.3(11) . . . . ?
N2 C28 C29 C30 -176.0(7) . . . . ?
O6 C29 C30 O5 -1.8(12) . . . . ?
C28 C29 C30 O5 175.6(7) . . . . ?
O6 C29 C30 C31 173.3(7) . . . . ?
C28 C29 C30 C31 -9.3(12) . . . . ?
O5 C30 C31 C32 -178.0(6) . . . . ?
C29 C30 C31 C32 6.6(12) . . . . ?
O5 C30 C31 N1 0.2(10) . . . . ?
C29 C30 C31 N1 -175.2(7) . . . . ?
C30 C31 C32 C27 3.0(11) . . . . ?
N1 C31 C32 C27 -175.3(7) . . . . ?
C30 C31 C32 S1 -174.7(6) . . . . ?
N1 C31 C32 S1 7.1(9) . . . . ?
C28 C27 C32 C31 -9.9(11) . . . . ?
S2 C27 C32 C31 162.4(6) . . . . ?
C28 C27 C32 S1 167.5(6) . . . . ?
S2 C27 C32 S1 -20.2(9) . . . . ?
C42 C33 C34 C35 -2.6(12) . . . . ?
O6 C33 C34 C35 179.1(7) . . . . ?
C33 C34 C35 C36 1.3(13) . . . . ?
C34 C35 C36 C41 -0.9(14) . . . . ?
C34 C35 C36 C37 -172.6(9) . . . . ?
C41 C36 C37 C38 -46.1(15) . . . . ?
C35 C36 C37 C38 125.8(12) . . . . ?
C36 C37 C38 C39 49.1(16) . . . . ?
C37 C38 C39 C40 -5.3(17) . . . . ?
C38 C39 C40 C41 -42.7(15) . . . . ?
C35 C36 C41 C42 1.6(14) . . . . ?
C37 C36 C41 C42 173.6(9) . . . . ?
C35 C36 C41 C40 -176.5(9) . . . . ?
C37 C36 C41 C40 -4.6(14) . . . . ?
C39 C40 C41 C36 50.9(13) . . . . ?
C39 C40 C41 C42 -127.3(10) . . . . ?
C34 C33 C42 C41 3.3(11) . . . . ?
O6 C33 C42 C41 -178.5(6) . . . . ?
C34 C33 C42 C43 176.5(7) . . . . ?
O6 C33 C42 C43 -5.3(10) . . . . ?
C36 C41 C42 C33 -2.7(12) . . . . ?
C40 C41 C42 C33 175.4(8) . . . . ?
C36 C41 C42 C43 -175.4(8) . . . . ?
C40 C41 C42 C43 2.7(12) . . . . ?
C33 C42 C43 C52 115.0(9) . . . . ?
C41 C42 C43 C52 -72.5(11) . . . . ?
C33 C42 C43 C44 -59.3(9) . . . . ?
C41 C42 C43 C44 113.2(8) . . . . ?
C52 C43 C44 C45 2.2(11) . . . . ?
C42 C43 C44 C45 177.2(7) . . . . ?
C52 C43 C44 O5 176.6(6) . . . . ?
C42 C43 C44 O5 -8.4(9) . . . . ?
C43 C44 C45 C46 -3.3(12) . . . . ?
O5 C44 C45 C46 -177.5(7) . . . . ?
C44 C45 C46 C47 1.3(12) . . . . ?
C45 C46 C47 C52 1.6(13) . . . . ?
C45 C46 C47 C48 -178.2(8) . . . . ?
C46 C47 C48 C50 -170.9(9) . . . . ?
C52 C47 C48 C50 9.3(14) . . . . ?
C51 C49 C50 C48 62.0(14) . . . . ?
C47 C48 C50 C49 -40.3(14) . . . . ?
C50 C49 C51 C52 -50.3(13) . . . . ?
C44 C43 C52 C47 0.8(11) . . . . ?
C42 C43 C52 C47 -173.5(7) . . . . ?
C44 C43 C52 C51 178.2(7) . . . . ?
C42 C43 C52 C51 3.9(12) . . . . ?
C46 C47 C52 C43 -2.6(12) . . . . ?
C48 C47 C52 C43 177.1(8) . . . . ?
C46 C47 C52 C51 -179.8(8) . . . . ?
C48 C47 C52 C51 -0.1(13) . . . . ?
C49 C51 C52 C43 -157.0(9) . . . . ?
C49 C51 C52 C47 20.3(12) . . . . ?
N1 C53 C54 C55 179.7(7) . . . . ?
C62 C53 C54 C55 -0.7(12) . . . . ?
C53 C54 C55 C56 3.9(14) . . . . ?
C54 C55 C56 C61 -5.7(16) . . . . ?
C54 C55 C56 C57 -179.4(12) . . . . ?
C61 C56 C57 C59 9(2) . . . . ?
C55 C56 C57 C59 -177.1(16) . . . . ?
C61 C56 C57 C58 158.0(15) . . . . ?
C55 C56 C57 C58 -28(2) . . . . ?
C61 C56 C57 C60 -114.1(14) . . . . ?
C55 C56 C57 C60 59.5(17) . . . . ?
C55 C56 C61 C62 4.3(16) . . . . ?
C57 C56 C61 C62 178.3(11) . . . . ?
C56 C61 C62 C53 -1.3(13) . . . . ?
C56 C61 C62 C63 178.7(9) . . . . ?
C54 C53 C62 C61 -0.6(11) . . . . ?
N1 C53 C62 C61 179.1(7) . . . . ?
C54 C53 C62 C63 179.4(7) . . . . ?
N1 C53 C62 C63 -0.9(8) . . . . ?
C61 C62 C63 C64 -0.5(16) . . . . ?
C53 C62 C63 C64 179.5(9) . . . . ?
C61 C62 C63 C72 178.2(9) . . . . ?
C53 C62 C63 C72 -1.8(8) . . . . ?
C72 C63 C64 C65 -3.9(13) . . . . ?
C62 C63 C64 C65 174.7(9) . . . . ?
C63 C64 C65 C70 2.1(16) . . . . ?
C63 C64 C65 C66 -178.4(10) . . . . ?
C64 C65 C66 C68 25.7(19) . . . . ?
C70 C65 C66 C68 -154.8(15) . . . . ?
C64 C65 C66 C69 162.2(14) . . . . ?
C70 C65 C66 C69 -18.3(19) . . . . ?
C64 C65 C66 C67 -88.4(15) . . . . ?
C70 C65 C66 C67 91.0(15) . . . . ?
C64 C65 C70 C71 0.2(17) . . . . ?
C66 C65 C70 C71 -179.3(12) . . . . ?
C65 C70 C71 C72 -0.4(16) . . . . ?
C70 C71 C72 N1 179.5(9) . . . . ?
C70 C71 C72 C63 -1.5(14) . . . . ?
C64 C63 C72 C71 3.7(12) . . . . ?
C62 C63 C72 C71 -175.3(7) . . . . ?
C64 C63 C72 N1 -177.1(7) . . . . ?
C62 C63 C72 N1 3.9(8) . . . . ?
C71 C72 N1 C53 174.6(8) . . . . ?
C63 C72 N1 C53 -4.6(8) . . . . ?
C71 C72 N1 C31 13.9(12) . . . . ?
C63 C72 N1 C31 -165.2(6) . . . . ?
C54 C53 N1 C72 -176.9(8) . . . . ?
C62 C53 N1 C72 3.4(7) . . . . ?
C54 C53 N1 C31 -16.6(11) . . . . ?
C62 C53 N1 C31 163.7(6) . . . . ?
C30 C31 N1 C72 68.7(9) . . . . ?
C32 C31 N1 C72 -113.0(8) . . . . ?
C30 C31 N1 C53 -88.9(9) . . . . ?
C32 C31 N1 C53 89.4(8) . . . . ?
C15 C8 N2 C9 -0.7(8) . . . . ?
C7 C8 N2 C9 178.7(8) . . . . ?
C15 C8 N2 C28 176.6(7) . . . . ?
C7 C8 N2 C28 -3.9(12) . . . . ?
C10 C9 N2 C8 -178.8(8) . . . . ?
C14 C9 N2 C8 0.6(8) . . . . ?
C10 C9 N2 C28 3.8(13) . . . . ?
C14 C9 N2 C28 -176.7(7) . . . . ?
C27 C28 N2 C8 85.3(10) . . . . ?
C29 C28 N2 C8 -96.5(8) . . . . ?
C27 C28 N2 C9 -97.8(9) . . . . ?
C29 C28 N2 C9 80.4(10) . . . . ?
C31 C30 O5 C44 134.3(7) . . . . ?
C29 C30 O5 C44 -50.4(10) . . . . ?
C45 C44 O5 C30 -85.2(8) . . . . ?
C43 C44 O5 C30 100.0(7) . . . . ?
C30 C29 O6 C33 -52.3(10) . . . . ?
C28 C29 O6 C33 130.2(8) . . . . ?
C34 C33 O6 C29 -81.6(8) . . . . ?
C42 C33 O6 C29 100.1(8) . . . . ?
C23 C24 S1 O1 86.6(9) . . . . ?
C25 C24 S1 O1 -90.1(9) . . . . ?
C23 C24 S1 O2 -42.0(10) . . . . ?
C25 C24 S1 O2 141.3(9) . . . . ?
C23 C24 S1 C32 -156.9(8) . . . . ?
C25 C24 S1 C32 26.4(10) . . . . ?
C31 C32 S1 O1 -80.5(6) . . . . ?
C27 C32 S1 O1 102.1(7) . . . . ?
C31 C32 S1 O2 50.2(7) . . . . ?
C27 C32 S1 O2 -127.3(7) . . . . ?
C31 C32 S1 C24 163.3(6) . . . . ?
C27 C32 S1 C24 -14.2(8) . . . . ?
C26 C25 S2 O3 33.4(10) . . . . ?
C24 C25 S2 O3 -149.6(8) . . . . ?
C26 C25 S2 O4 -97.0(9) . . . . ?
C24 C25 S2 O4 79.9(9) . . . . ?
C26 C25 S2 C27 151.2(8) . . . . ?
C24 C25 S2 C27 -31.9(9) . . . . ?
C28 C27 S2 O3 -30.9(8) . . . . ?
C32 C27 S2 O3 156.8(6) . . . . ?
C28 C27 S2 O4 99.5(7) . . . . ?
C32 C27 S2 O4 -72.8(7) . . . . ?
C28 C27 S2 C25 -145.2(7) . . . . ?
C32 C27 S2 C25 42.4(7) . . . . ?

loop_
_platon_squeeze_void_nr
_platon_squeeze_void_average_x
_platon_squeeze_void_average_y
_platon_squeeze_void_average_z
_platon_squeeze_void_volume
_platon_squeeze_void_count_electrons
_platon_squeeze_void_content
1 0.753 0.000 0.000 115 -2 ' '
2 0.000 -0.139 0.250 517 14 ' '
3 0.500 -0.028 0.250 517 14 ' '
4 0.247 0.000 0.500 115 -2 ' '
5 1.000 0.118 0.750 518 13 ' '
6 0.500 0.015 0.750 518 13 ' '
7 0.453 0.100 0.079 8 0 ' '
8 0.547 0.100 0.420 8 0 ' '
9 0.747 0.500 0.500 115 -2 ' '
10 0.253 0.500 1.000 115 -2 ' '
11 0.047 0.400 0.579 8 0 ' '
12 0.953 0.400 0.920 8 0 ' '
13 0.953 0.600 0.079 8 0 ' '
14 0.047 0.600 0.420 8 0 ' '
15 0.547 0.900 0.579 8 0 ' '
16 0.453 0.900 0.920 8 0 ' '
